data_7227259
loop_
_publ_author_name
'Pedersen, Anders H.'
'Julve, Miguel'
'Brechin, Euan K.'
'Mart\'inez-Lillo, Jos\'e'

_publ_section_title
;
 Self-assembly of the tetrachlorido(oxalato)rhenate(iv) anion with
 protonated organic cations: X-ray structures and magnetic properties
;
_journal_issue 3
_journal_name_full CrystEngComm
_journal_page_first 503
_journal_paper_doi 10.1039/C6CE02025A
_journal_volume 19
_journal_year 2017
_chemical_formula_moiety 'C2 Cl4 O4 Re, 2(C6 H7 N4)'
_chemical_formula_sum 'C14 H14 Cl4 N8 O4 Re'
_chemical_formula_weight 686.33
_chemical_name_systematic
;
 ?
;
_space_group_crystal_system triclinic
_space_group_IT_number 2
_space_group_name_Hall '-P 1'
_space_group_name_H-M_alt 'P -1'
_symmetry_space_group_name_Hall '-P 1'
_symmetry_space_group_name_H-M 'P -1'
_atom_sites_solution_hydrogens geom
_audit_creation_method SHELXL-2013
_audit_update_record
;
2016-09-09 deposited with the CCDC.
2016-12-13 downloaded from the CCDC.
;
_cell_angle_alpha 93.3640(7)
_cell_angle_beta 92.3297(7)
_cell_angle_gamma 119.5351(6)
_cell_formula_units_Z 2
_cell_length_a 9.8643(2)
_cell_length_b 9.9913(2)
_cell_length_c 12.1357(2)
_cell_measurement_reflns_used 9829
_cell_measurement_temperature 120(2)
_cell_measurement_theta_max 28.51
_cell_measurement_theta_min 2.37
_cell_volume 1035.51(3)
_computing_cell_refinement 'Bruker SAINT'
_computing_data_collection 'Bruker APEX2'
_computing_data_reduction 'Bruker SAINT'
_computing_molecular_graphics DIAMOND
_computing_publication_material 'Bruker SHELXTL'
_computing_structure_refinement 'SHELXL-2013 (Sheldrick, 2013)'
_computing_structure_solution 'SHELXS-97 (Sheldrick 2008)'
_diffrn_ambient_temperature 120(2)
_diffrn_measured_fraction_theta_full 0.997
_diffrn_measured_fraction_theta_max 0.900
_diffrn_measurement_device_type 'Bruker APEX-II CCD'
_diffrn_measurement_method '\f and \w scans'
_diffrn_radiation_type MoK\a
_diffrn_radiation_wavelength 0.71073
_diffrn_reflns_av_R_equivalents 0.0240
_diffrn_reflns_av_unetI/netI 0.0159
_diffrn_reflns_Laue_measured_fraction_full 0.997
_diffrn_reflns_Laue_measured_fraction_max 0.900
_diffrn_reflns_limit_h_max 13
_diffrn_reflns_limit_h_min -12
_diffrn_reflns_limit_k_max 13
_diffrn_reflns_limit_k_min -13
_diffrn_reflns_limit_l_max 15
_diffrn_reflns_limit_l_min -16
_diffrn_reflns_number 23688
_diffrn_reflns_point_group_measured_fraction_full 0.997
_diffrn_reflns_point_group_measured_fraction_max 0.900
_diffrn_reflns_theta_full 25.242
_diffrn_reflns_theta_max 28.534
_diffrn_reflns_theta_min 1.686
_exptl_absorpt_coefficient_mu 6.426
_exptl_absorpt_correction_T_max 0.67
_exptl_absorpt_correction_T_min 0.41
_exptl_absorpt_correction_type multi-scan
_exptl_absorpt_process_details SADABS
_exptl_crystal_colour yellow-green
_exptl_crystal_density_diffrn 2.201
_exptl_crystal_description tablet
_exptl_crystal_F_000 658
_exptl_crystal_preparation ', Magnetic properties'
_exptl_crystal_recrystallization_method 'Re-crystallisation from solvent'
_exptl_crystal_size_max 0.434
_exptl_crystal_size_mid 0.345
_exptl_crystal_size_min 0.062
_refine_diff_density_max 0.914
_refine_diff_density_min -1.049
_refine_diff_density_rms 0.114
_refine_ls_extinction_method none
_refine_ls_goodness_of_fit_ref 1.006
_refine_ls_hydrogen_treatment constr
_refine_ls_matrix_type full
_refine_ls_number_parameters 280
_refine_ls_number_reflns 4757
_refine_ls_number_restraints 0
_refine_ls_restrained_S_all 1.006
_refine_ls_R_factor_all 0.0168
_refine_ls_R_factor_gt 0.0167
_refine_ls_shift/su_max 0.001
_refine_ls_shift/su_mean 0.000
_refine_ls_structure_factor_coef Fsqd
_refine_ls_weighting_details 'w=1/[\s^2^(Fo^2^)+(0.0315P)^2^+1.4230P] where P=(Fo^2^+2Fc^2^)/3'
_refine_ls_weighting_scheme calc
_refine_ls_wR_factor_gt 0.0457
_refine_ls_wR_factor_ref 0.0458
_reflns_Friedel_coverage 0.000
_reflns_number_gt 4729
_reflns_number_total 4757
_reflns_threshold_expression 'I > 2\s(I)'
_cod_data_source_file c6ce02025a2.cif
_cod_data_source_block eb15127
_cod_depositor_comments
;
The following automatic conversions were performed:

'_exptl_absorpt_correction_type' value 'MULTI-SCAN' changed to
'multi-scan' according to
/usr/data/users/saulius/crontab/automatic-downloads/rss-feeds/RSC/lib/dictionaries/cif_core.dic
dictionary named 'cif_core.dic' version 2.4.2 from 2011-04-26.

Automatic conversion script
Id: cif_fix_values 4268 2015-11-12 08:31:59Z antanas 

 Adding full bibliography for 7227258--7227259.cif.
;
_cod_database_code 7227259
_shelx_space_group_comment
;
The symmetry employed for this shelxl refinement is uniquely defined
by the following loop, which should always be used as a source of
symmetry information in preference to the above space-group names.
They are only intended as comments.
;
_shelx_estimated_absorpt_t_min 0.167
_shelx_estimated_absorpt_t_max 0.691
_shelxl_version_number 2013-4

loop_
_space_group_symop_operation_xyz
'x, y, z'
'-x, -y, -z'

loop_
_atom_site_label
_atom_site_type_symbol
_atom_site_fract_x
_atom_site_fract_y
_atom_site_fract_z
_atom_site_U_iso_or_equiv
_atom_site_adp_type
_atom_site_occupancy
_atom_site_site_symmetry_order
_atom_site_calc_flag
_atom_site_refinement_flags_posn
_atom_site_refinement_flags_adp
Re1 Re 0.88016(2) 0.58234(2) 0.72194(2) 0.00839(4) Uani 1 1 d . .
Cl1 Cl 0.84645(7) 0.52931(7) 0.90762(4) 0.01419(11) Uani 1 1 d . .
Cl2 Cl 0.61860(7) 0.50879(7) 0.68672(5) 0.01575(11) Uani 1 1 d . .
Cl3 Cl 0.95836(7) 0.84311(6) 0.76169(5) 0.01511(11) Uani 1 1 d . .
Cl4 Cl 0.92943(7) 0.62547(7) 0.53678(4) 0.01381(11) Uani 1 1 d . .
O1 O 0.8397(2) 0.36289(18) 0.68380(14) 0.0122(3) Uani 1 1 d . .
O2 O 0.9497(2) 0.21404(19) 0.68854(13) 0.0138(3) Uani 1 1 d . .
O3 O 1.2217(2) 0.4770(2) 0.78781(14) 0.0166(3) Uani 1 1 d . .
O4 O 1.10059(19) 0.61168(19) 0.75620(14) 0.0117(3) Uani 1 1 d . .
N1 N 0.5323(2) 1.0893(2) 0.31357(16) 0.0144(4) Uani 1 1 d . .
N2 N 0.6617(2) 1.2322(2) 0.46825(17) 0.0148(4) Uani 1 1 d . .
H2A H 0.7235 1.2652 0.5298 0.018 Uiso 1 1 calc R U
N3 N 0.7769(2) 1.0038(2) 0.50265(16) 0.0130(4) Uani 1 1 d . .
H3A H 0.8048 1.0665 0.5636 0.016 Uiso 1 1 calc R U
N4 N 0.6764(2) 0.8951(2) 0.33836(16) 0.0137(4) Uani 1 1 d . .
H4A H 0.6261 0.8732 0.2724 0.016 Uiso 1 1 calc R U
N5 N 0.5832(3) 0.8201(2) 0.10826(17) 0.0154(4) Uani 1 1 d . .
N6 N 0.4734(2) 0.6944(2) -0.05643(16) 0.0138(4) Uani 1 1 d . .
H6A H 0.4085 0.6578 -0.1165 0.017 Uiso 1 1 calc R U
N7 N 0.2350(2) 0.8022(2) -0.03378(16) 0.0142(4) Uani 1 1 d . .
H7A H 0.2137 0.7494 -0.0989 0.017 Uiso 1 1 calc R U
N8 N 0.3475(2) 0.9145(2) 0.12757(16) 0.0128(4) Uani 1 1 d . .
H8A H 0.4128 0.9483 0.1873 0.015 Uiso 1 1 calc R U
C1 C 0.9555(3) 0.3378(3) 0.70590(17) 0.0107(4) Uani 1 1 d . .
C2 C 1.1084(3) 0.4842(3) 0.75473(18) 0.0111(4) Uani 1 1 d . .
C3 C 0.4993(3) 1.2068(3) 0.3309(2) 0.0146(4) Uani 1 1 d . .
H3B H 0.4311 1.2234 0.2833 0.018 Uiso 1 1 calc R U
C4 C 0.5781(3) 1.2960(3) 0.4258(2) 0.0160(5) Uani 1 1 d . .
H4B H 0.5757 1.3845 0.4563 0.019 Uiso 1 1 calc R U
C5 C 0.6313(3) 1.1085(3) 0.39761(18) 0.0107(4) Uani 1 1 d . .
C6 C 0.6960(3) 1.0078(3) 0.41294(19) 0.0120(4) Uani 1 1 d . .
C7 C 0.8097(3) 0.8857(3) 0.4844(2) 0.0152(4) Uani 1 1 d . .
H7B H 0.8652 0.8570 0.5347 0.018 Uiso 1 1 calc R U
C8 C 0.7477(3) 0.8183(3) 0.3812(2) 0.0155(4) Uani 1 1 d . .
H8B H 0.7524 0.7339 0.3450 0.019 Uiso 1 1 calc R U
C9 C 0.6652(3) 0.7519(3) 0.0680(2) 0.0170(5) Uani 1 1 d . .
H9A H 0.7551 0.7583 0.1053 0.020 Uiso 1 1 calc R U
C10 C 0.5985(3) 0.6736(3) -0.0335(2) 0.0166(5) Uani 1 1 d . .
H10A H 0.6322 0.6164 -0.0787 0.020 Uiso 1 1 calc R U
C11 C 0.4688(3) 0.7823(3) 0.03108(18) 0.0120(4) Uani 1 1 d . .
C12 C 0.3529(3) 0.8306(3) 0.03981(18) 0.0113(4) Uani 1 1 d . .
C13 C 0.1525(3) 0.8686(3) 0.0085(2) 0.0168(5) Uani 1 1 d . .
H13A H 0.0628 0.8652 -0.0265 0.020 Uiso 1 1 calc R U
C14 C 0.2235(3) 0.9397(3) 0.1098(2) 0.0149(4) Uani 1 1 d . .
H14A H 0.1933 0.9961 0.1590 0.018 Uiso 1 1 calc R U

loop_
_atom_site_aniso_label
_atom_site_aniso_U_11
_atom_site_aniso_U_22
_atom_site_aniso_U_33
_atom_site_aniso_U_23
_atom_site_aniso_U_13
_atom_site_aniso_U_12
Re1 0.00913(6) 0.00796(5) 0.00922(5) 0.00000(3) -0.00038(3) 0.00527(4)
Cl1 0.0162(3) 0.0150(2) 0.0118(2) 0.00343(19) 0.00197(19) 0.0077(2)
Cl2 0.0111(3) 0.0192(3) 0.0177(2) -0.0028(2) -0.0022(2) 0.0088(2)
Cl3 0.0212(3) 0.0108(2) 0.0146(2) -0.00069(19) -0.0018(2) 0.0093(2)
Cl4 0.0192(3) 0.0142(2) 0.0110(2) 0.00160(19) 0.0022(2) 0.0104(2)
O1 0.0134(8) 0.0083(7) 0.0144(7) -0.0015(6) -0.0012(6) 0.0053(6)
O2 0.0197(9) 0.0115(7) 0.0130(7) 0.0001(6) -0.0002(6) 0.0102(7)
O3 0.0155(8) 0.0179(8) 0.0194(8) -0.0014(7) -0.0048(7) 0.0114(7)
O4 0.0102(8) 0.0117(7) 0.0145(7) 0.0000(6) 0.0000(6) 0.0065(6)
N1 0.0166(10) 0.0155(9) 0.0127(9) -0.0021(7) -0.0026(7) 0.0099(8)
N2 0.0164(10) 0.0149(9) 0.0140(9) -0.0045(7) -0.0050(7) 0.0096(8)
N3 0.0135(9) 0.0106(9) 0.0138(9) -0.0014(7) -0.0031(7) 0.0057(8)
N4 0.0142(9) 0.0140(9) 0.0138(9) -0.0015(7) -0.0015(7) 0.0081(8)
N5 0.0171(10) 0.0144(9) 0.0144(9) -0.0010(7) 0.0000(8) 0.0079(8)
N6 0.0163(10) 0.0126(9) 0.0124(9) -0.0004(7) 0.0011(7) 0.0073(8)
N7 0.0166(10) 0.0134(9) 0.0120(9) -0.0022(7) -0.0035(7) 0.0078(8)
N8 0.0140(9) 0.0136(9) 0.0107(8) -0.0009(7) -0.0013(7) 0.0072(8)
C1 0.0134(10) 0.0118(10) 0.0076(9) 0.0012(8) 0.0005(8) 0.0068(9)
C2 0.0138(11) 0.0120(10) 0.0090(9) -0.0007(8) 0.0013(8) 0.0077(9)
C3 0.0156(11) 0.0151(11) 0.0156(10) 0.0010(9) -0.0005(9) 0.0096(9)
C4 0.0187(12) 0.0150(11) 0.0171(11) -0.0022(9) -0.0004(9) 0.0111(10)
C5 0.0122(10) 0.0096(10) 0.0105(9) -0.0013(8) -0.0002(8) 0.0058(8)
C6 0.0103(10) 0.0117(10) 0.0130(10) 0.0010(8) -0.0001(8) 0.0048(9)
C7 0.0138(11) 0.0140(11) 0.0198(11) 0.0033(9) -0.0005(9) 0.0085(9)
C8 0.0137(11) 0.0130(10) 0.0209(11) -0.0001(9) -0.0004(9) 0.0078(9)
C9 0.0161(11) 0.0180(11) 0.0190(11) -0.0001(9) 0.0000(9) 0.0104(10)
C10 0.0176(12) 0.0146(11) 0.0193(11) 0.0014(9) 0.0049(9) 0.0093(10)
C11 0.0137(11) 0.0094(10) 0.0118(10) 0.0007(8) 0.0021(8) 0.0049(9)
C12 0.0122(10) 0.0086(9) 0.0106(9) 0.0003(8) -0.0002(8) 0.0034(8)
C13 0.0173(12) 0.0166(11) 0.0178(11) -0.0007(9) -0.0035(9) 0.0102(10)
C14 0.0154(11) 0.0151(11) 0.0155(11) 0.0002(9) 0.0009(9) 0.0086(9)

loop_
_atom_type_symbol
_atom_type_description
_atom_type_scat_dispersion_real
_atom_type_scat_dispersion_imag
_atom_type_scat_source
C C 0.0033 0.0016 'International Tables Vol C Tables 4.2.6.8 and 6.1.1.4'
H H 0.0000 0.0000 'International Tables Vol C Tables 4.2.6.8 and 6.1.1.4'
N N 0.0061 0.0033 'International Tables Vol C Tables 4.2.6.8 and 6.1.1.4'
O O 0.0106 0.0060 'International Tables Vol C Tables 4.2.6.8 and 6.1.1.4'
Cl Cl 0.1484 0.1585 'International Tables Vol C Tables 4.2.6.8 and 6.1.1.4'
Re Re -1.0185 7.2310 'International Tables Vol C Tables 4.2.6.8 and 6.1.1.4'

loop_
_geom_angle_atom_site_label_1
_geom_angle_atom_site_label_2
_geom_angle_atom_site_label_3
_geom_angle
O1 Re1 O4 78.90(7)
O1 Re1 Cl2 92.72(5)
O4 Re1 Cl2 171.01(5)
O1 Re1 Cl3 172.96(5)
O4 Re1 Cl3 94.64(5)
Cl2 Re1 Cl3 93.89(2)
O1 Re1 Cl4 87.52(5)
O4 Re1 Cl4 90.77(5)
Cl2 Re1 Cl4 92.10(2)
Cl3 Re1 Cl4 89.81(2)
O1 Re1 Cl1 88.88(5)
O4 Re1 Cl1 84.61(5)
Cl2 Re1 Cl1 92.06(2)
Cl3 Re1 Cl1 93.30(2)
Cl4 Re1 Cl1 174.622(19)
C1 O1 Re1 116.90(14)
C2 O4 Re1 115.61(15)
C5 N1 C3 105.39(19)
C5 N2 C4 107.17(19)
C5 N2 H2A 126.4
C4 N2 H2A 126.4
C6 N3 C7 109.1(2)
C6 N3 H3A 125.4
C7 N3 H3A 125.4
C6 N4 C8 109.03(19)
C6 N4 H4A 125.5
C8 N4 H4A 125.5
C11 N5 C9 104.9(2)
C11 N6 C10 106.8(2)
C11 N6 H6A 126.6
C10 N6 H6A 126.6
C12 N7 C13 109.2(2)
C12 N7 H7A 125.4
C13 N7 H7A 125.4
C12 N8 C14 109.24(19)
C12 N8 H8A 125.4
C14 N8 H8A 125.4
O2 C1 O1 124.8(2)
O2 C1 C2 121.4(2)
O1 C1 C2 113.83(19)
O3 C2 O4 124.8(2)
O3 C2 C1 121.5(2)
O4 C2 C1 113.73(19)
C4 C3 N1 110.3(2)
C4 C3 H3B 124.9
N1 C3 H3B 124.9
C3 C4 N2 105.9(2)
C3 C4 H4B 127.1
N2 C4 H4B 127.1
N1 C5 N2 111.3(2)
N1 C5 C6 124.0(2)
N2 C5 C6 124.7(2)
N4 C6 N3 107.8(2)
N4 C6 C5 124.1(2)
N3 C6 C5 128.0(2)
C8 C7 N3 106.9(2)
C8 C7 H7B 126.5
N3 C7 H7B 126.5
C7 C8 N4 107.1(2)
C7 C8 H8B 126.5
N4 C8 H8B 126.5
C10 C9 N5 110.2(2)
C10 C9 H9A 124.9
N5 C9 H9A 124.9
C9 C10 N6 106.0(2)
C9 C10 H10A 127.0
N6 C10 H10A 127.0
N5 C11 N6 112.2(2)
N5 C11 C12 123.4(2)
N6 C11 C12 124.4(2)
N8 C12 N7 107.7(2)
N8 C12 C11 123.8(2)
N7 C12 C11 128.4(2)
C14 C13 N7 107.0(2)
C14 C13 H13A 126.5
N7 C13 H13A 126.5
C13 C14 N8 106.9(2)
C13 C14 H14A 126.6
N8 C14 H14A 126.6

loop_
_geom_bond_atom_site_label_1
_geom_bond_atom_site_label_2
_geom_bond_distance
Re1 O1 2.0456(16)
Re1 O4 2.0665(16)
Re1 Cl2 2.3204(6)
Re1 Cl3 2.3359(5)
Re1 Cl4 2.3382(5)
Re1 Cl1 2.3444(5)
O1 C1 1.305(3)
O2 C1 1.215(3)
O3 C2 1.209(3)
O4 C2 1.312(3)
N1 C5 1.320(3)
N1 C3 1.372(3)
N2 C5 1.357(3)
N2 C4 1.369(3)
N2 H2A 0.8800
N3 C6 1.338(3)
N3 C7 1.377(3)
N3 H3A 0.8800
N4 C6 1.333(3)
N4 C8 1.380(3)
N4 H4A 0.8800
N5 C11 1.321(3)
N5 C9 1.376(3)
N6 C11 1.354(3)
N6 C10 1.370(3)
N6 H6A 0.8800
N7 C12 1.338(3)
N7 C13 1.376(3)
N7 H7A 0.8800
N8 C12 1.335(3)
N8 C14 1.376(3)
N8 H8A 0.8800
C1 C2 1.554(3)
C3 C4 1.360(3)
C3 H3B 0.9500
C4 H4B 0.9500
C5 C6 1.448(3)
C7 C8 1.353(3)
C7 H7B 0.9500
C8 H8B 0.9500
C9 C10 1.370(3)
C9 H9A 0.9500
C10 H10A 0.9500
C11 C12 1.449(3)
C13 C14 1.358(3)
C13 H13A 0.9500
C14 H14A 0.9500
